data_4032161
loop_
_publ_author_name
'Yang, Cheng'
'He, Xinwei'
'Zhang, Lanlan'
'Han, Guang'
'Zuo, Youpeng'
'Shang, Yongjia'

_publ_section_title
;
 Synthesis of Isocoumarins from Cyclic 2-Diazo-1,3-diketones and Benzoic
 Acids via Rh(III)-Catalyzed C-H Activation and Esterification.
;
_journal_issue 4
_journal_name_full 'The Journal of organic chemistry'
_journal_page_first 2081
_journal_page_last 2088
_journal_paper_doi 10.1021/acs.joc.6b02906
_journal_volume 82
_journal_year 2017
_chemical_formula_sum 'C15 H13 Br O3'
_chemical_formula_weight 321.16
_chemical_name_systematic
;

 ?

;
_space_group_IT_number 14
_symmetry_cell_setting monoclinic
_symmetry_space_group_name_Hall '-P 2ybc'
_symmetry_space_group_name_H-M 'P 1 21/c 1'
_atom_sites_solution_hydrogens geom
_atom_sites_solution_primary direct
_atom_sites_solution_secondary difmap
_audit_creation_method SHELXL-97
_cell_angle_alpha 90.00
_cell_angle_beta 91.0940(10)
_cell_angle_gamma 90.00
_cell_formula_units_Z 4
_cell_length_a 7.4930(7)
_cell_length_b 23.948(2)
_cell_length_c 7.4662(7)
_cell_measurement_reflns_used 5983
_cell_measurement_temperature 293(2)
_cell_measurement_theta_max 25.49
_cell_measurement_theta_min 2.72
_cell_volume 1339.5(2)
_computing_cell_refinement 'Bruker SMART'
_computing_data_collection 'Bruker SMART'
_computing_data_reduction 'Bruker SAINT'
_computing_molecular_graphics 'Bruker SHELXTL'
_computing_publication_material 'Bruker SHELXTL'
_computing_structure_refinement 'SHELXL-97 (Sheldrick, 1997)'
_computing_structure_solution 'SHELXS-97 (Sheldrick, 1990)'
_diffrn_ambient_temperature 293(2)
_diffrn_measured_fraction_theta_full 0.994
_diffrn_measured_fraction_theta_max 0.994
_diffrn_measurement_device_type 'CCD area detector'
_diffrn_measurement_method 'phi and omega scans'
_diffrn_radiation_monochromator graphite
_diffrn_radiation_source 'fine-focus sealed tube'
_diffrn_radiation_type MoK\a
_diffrn_radiation_wavelength 0.71073
_diffrn_reflns_av_R_equivalents 0.0323
_diffrn_reflns_av_sigmaI/netI 0.0259
_diffrn_reflns_limit_h_max 9
_diffrn_reflns_limit_h_min -9
_diffrn_reflns_limit_k_max 30
_diffrn_reflns_limit_k_min -30
_diffrn_reflns_limit_l_max 9
_diffrn_reflns_limit_l_min -9
_diffrn_reflns_number 15205
_diffrn_reflns_theta_full 27.50
_diffrn_reflns_theta_max 27.50
_diffrn_reflns_theta_min 1.70
_exptl_absorpt_coefficient_mu 3.069
_exptl_absorpt_correction_T_max 0.5650
_exptl_absorpt_correction_T_min 0.5262
_exptl_absorpt_correction_type multi-scan
_exptl_crystal_colour colorless
_exptl_crystal_density_diffrn 1.593
_exptl_crystal_density_method 'not measured'
_exptl_crystal_description block
_exptl_crystal_F_000 648
_exptl_crystal_size_max 0.24
_exptl_crystal_size_mid 0.23
_exptl_crystal_size_min 0.21
_refine_diff_density_max 1.226
_refine_diff_density_min -0.980
_refine_diff_density_rms 0.067
_refine_ls_extinction_coef 0.0100(10)
_refine_ls_extinction_expression Fc^*^=kFc[1+0.001xFc^2^\l^3^/sin(2\q)]^-1/4^
_refine_ls_extinction_method SHELXL
_refine_ls_goodness_of_fit_ref 1.034
_refine_ls_hydrogen_treatment mixed
_refine_ls_matrix_type full
_refine_ls_number_parameters 175
_refine_ls_number_reflns 3058
_refine_ls_number_restraints 0
_refine_ls_restrained_S_all 1.034
_refine_ls_R_factor_all 0.0651
_refine_ls_R_factor_gt 0.0462
_refine_ls_shift/su_max 0.001
_refine_ls_shift/su_mean 0.000
_refine_ls_structure_factor_coef Fsqd
_refine_ls_weighting_details 'calc w=1/[\s^2^(Fo^2^)+(0.0364P)^2^+1.8216P] where P=(Fo^2^+2Fc^2^)/3'
_refine_ls_weighting_scheme calc
_refine_ls_wR_factor_gt 0.1050
_refine_ls_wR_factor_ref 0.1147
_reflns_number_gt 2272
_reflns_number_total 3058
_reflns_threshold_expression >2sigma(I)
_cod_data_source_file jo6b02906_si_002.cif
_cod_data_source_block test
_cod_depositor_comments
;
The following automatic conversions were performed:

'_symmetry_cell_setting' value 'Monoclinic' changed to 'monoclinic'
according to
/usr/data/users/saulius/crontab/automatic-downloads/rss-feeds/ACS/lib/dictionaries/cif_core.dic
dictionary named 'cif_core.dic' version 2.4.2 from 2011-04-26.

Automatic conversion script
Id: cif_fix_values 4268 2015-11-12 08:31:59Z antanas 

 Adding full bibliography for 4032159--4032161.cif.
;
_cod_original_sg_symbol_H-M P2(1)/c
_cod_database_code 4032161

loop_
_symmetry_equiv_pos_as_xyz
'x, y, z'
'-x, y+1/2, -z+1/2'
'-x, -y, -z'
'x, -y-1/2, z-1/2'

loop_
_atom_site_label
_atom_site_type_symbol
_atom_site_fract_x
_atom_site_fract_y
_atom_site_fract_z
_atom_site_U_iso_or_equiv
_atom_site_adp_type
_atom_site_occupancy
_atom_site_symmetry_multiplicity
_atom_site_calc_flag
_atom_site_refinement_flags
Br1 Br 1.10352(7) 0.377181(17) 0.17913(6) 0.0825(2) Uani 1 1 d .
C1 C 0.8800(5) 0.26371(14) 0.2415(5) 0.0515(8) Uani 1 1 d .
C2 C 1.0595(4) 0.25622(14) 0.1724(4) 0.0455(7) Uani 1 1 d .
C3 C 1.1693(5) 0.30200(16) 0.1343(4) 0.0578(9) Uani 1 1 d .
C4 C 1.3356(6) 0.2944(2) 0.0645(5) 0.0706(12) Uani 1 1 d .
H4 H 1.4068 0.3252 0.0399 0.085 Uiso 1 1 calc R
C5 C 1.3973(5) 0.2415(2) 0.0310(5) 0.0686(11) Uani 1 1 d .
H5 H 1.5092 0.2368 -0.0187 0.082 Uiso 1 1 calc R
C6 C 1.2955(4) 0.19525(17) 0.0703(4) 0.0558(9) Uani 1 1 d .
H6 H 1.3396 0.1597 0.0481 0.067 Uiso 1 1 calc R
C7 C 1.1261(4) 0.20171(14) 0.1434(4) 0.0429(7) Uani 1 1 d .
C8 C 1.0145(4) 0.15390(13) 0.1905(4) 0.0409(6) Uani 1 1 d .
C9 C 1.0737(4) 0.09488(15) 0.1825(5) 0.0514(8) Uani 1 1 d .
C10 C 0.9451(5) 0.05042(14) 0.2402(5) 0.0576(9) Uani 1 1 d .
H10A H 0.9675 0.0426 0.3661 0.069 Uiso 1 1 calc R
H10B H 0.9704 0.0165 0.1742 0.069 Uiso 1 1 calc R
C11 C 0.7463(4) 0.06420(13) 0.2141(5) 0.0530(8) Uani 1 1 d .
C12 C 0.7166(4) 0.12068(13) 0.3043(5) 0.0505(8) Uani 1 1 d .
H12A H 0.5980 0.1341 0.2726 0.061 Uiso 1 1 calc R
H12B H 0.7225 0.1158 0.4332 0.061 Uiso 1 1 calc R
C13 C 0.8500(4) 0.16321(12) 0.2517(4) 0.0409(6) Uani 1 1 d .
C14 C 0.6961(5) 0.06704(16) 0.0160(5) 0.0664(10) Uani 1 1 d .
H14A H 0.7638 0.0960 -0.0401 0.100 Uiso 1 1 calc R
H14B H 0.5710 0.0750 0.0026 0.100 Uiso 1 1 calc R
H14C H 0.7217 0.0319 -0.0396 0.100 Uiso 1 1 calc R
C15 C 0.6339(6) 0.01959(17) 0.3053(7) 0.0826(13) Uani 1 1 d .
H15A H 0.6508 -0.0157 0.2468 0.124 Uiso 1 1 calc R
H15B H 0.5101 0.0299 0.2973 0.124 Uiso 1 1 calc R
H15C H 0.6700 0.0166 0.4289 0.124 Uiso 1 1 calc R
O1 O 0.8020(4) 0.30583(11) 0.2704(5) 0.0885(10) Uani 1 1 d .
O2 O 0.7845(3) 0.21564(9) 0.2758(3) 0.0480(5) Uani 1 1 d .
O3 O 1.2224(4) 0.08124(13) 0.1402(5) 0.0917(10) Uani 1 1 d .

loop_
_atom_site_aniso_label
_atom_site_aniso_U_11
_atom_site_aniso_U_22
_atom_site_aniso_U_33
_atom_site_aniso_U_23
_atom_site_aniso_U_13
_atom_site_aniso_U_12
Br1 0.1253(5) 0.0559(3) 0.0657(3) 0.00459(18) -0.0114(2) -0.0299(2)
C1 0.0512(19) 0.0447(17) 0.059(2) -0.0062(15) -0.0020(15) -0.0018(15)
C2 0.0487(18) 0.0544(18) 0.0331(14) 0.0008(13) -0.0058(13) -0.0104(14)
C3 0.071(2) 0.064(2) 0.0374(16) 0.0050(15) -0.0098(16) -0.0218(18)
C4 0.069(3) 0.095(3) 0.047(2) 0.012(2) -0.0050(18) -0.039(2)
C5 0.045(2) 0.118(4) 0.0429(19) 0.007(2) 0.0056(15) -0.020(2)
C6 0.0387(18) 0.089(3) 0.0401(17) 0.0003(16) 0.0010(13) -0.0035(17)
C7 0.0358(16) 0.0609(19) 0.0318(14) 0.0000(13) -0.0024(11) -0.0039(13)
C8 0.0331(15) 0.0481(16) 0.0416(16) -0.0009(12) -0.0002(12) 0.0027(12)
C9 0.0399(18) 0.0565(19) 0.058(2) 0.0012(15) 0.0044(15) 0.0121(14)
C10 0.054(2) 0.0442(17) 0.075(2) 0.0027(16) 0.0039(17) 0.0107(15)
C11 0.0442(18) 0.0410(16) 0.074(2) 0.0006(15) 0.0059(16) 0.0020(13)
C12 0.0408(17) 0.0480(17) 0.063(2) 0.0008(15) 0.0101(15) 0.0029(14)
C13 0.0384(16) 0.0409(15) 0.0435(15) -0.0034(12) 0.0026(12) 0.0056(12)
C14 0.057(2) 0.058(2) 0.084(3) -0.0170(19) -0.0072(19) 0.0008(17)
C15 0.068(3) 0.055(2) 0.125(4) 0.018(2) 0.010(3) -0.008(2)
O1 0.0736(19) 0.0443(14) 0.148(3) -0.0164(16) 0.0199(19) 0.0038(13)
O2 0.0396(11) 0.0422(11) 0.0624(14) -0.0061(10) 0.0084(10) 0.0047(9)
O3 0.0527(17) 0.0768(19) 0.147(3) 0.0124(19) 0.0333(18) 0.0261(14)

loop_
_atom_type_symbol
_atom_type_description
_atom_type_scat_dispersion_real
_atom_type_scat_dispersion_imag
_atom_type_scat_source
C C 0.0033 0.0016 'International Tables Vol C Tables 4.2.6.8 and 6.1.1.4'
H H 0.0000 0.0000 'International Tables Vol C Tables 4.2.6.8 and 6.1.1.4'
O O 0.0106 0.0060 'International Tables Vol C Tables 4.2.6.8 and 6.1.1.4'
Br Br -0.2901 2.4595 'International Tables Vol C Tables 4.2.6.8 and 6.1.1.4'

loop_
_geom_angle_atom_site_label_1
_geom_angle_atom_site_label_2
_geom_angle_atom_site_label_3
_geom_angle
O1 C1 O2 114.5(3)
O1 C1 C2 128.9(3)
O2 C1 C2 116.5(3)
C3 C2 C7 118.7(3)
C3 C2 C1 121.6(3)
C7 C2 C1 119.8(3)
C4 C3 C2 120.9(4)
C4 C3 Br1 115.7(3)
C2 C3 Br1 123.4(3)
C3 C4 C5 120.2(4)
C3 C4 H4 119.9
C5 C4 H4 119.9
C4 C5 C6 120.8(4)
C4 C5 H5 119.6
C6 C5 H5 119.6
C5 C6 C7 120.2(4)
C5 C6 H6 119.9
C7 C6 H6 119.9
C6 C7 C2 119.1(3)
C6 C7 C8 122.3(3)
C2 C7 C8 118.6(3)
C13 C8 C7 119.0(3)
C13 C8 C9 116.7(3)
C7 C8 C9 124.2(3)
O3 C9 C8 123.1(3)
O3 C9 C10 118.8(3)
C8 C9 C10 118.0(3)
C9 C10 C11 115.9(3)
C9 C10 H10A 108.3
C11 C10 H10A 108.3
C9 C10 H10B 108.3
C11 C10 H10B 108.3
H10A C10 H10B 107.4
C14 C11 C15 109.6(3)
C14 C11 C12 110.7(3)
C15 C11 C12 109.6(3)
C14 C11 C10 110.8(3)
C15 C11 C10 109.6(3)
C12 C11 C10 106.5(3)
C13 C12 C11 112.7(3)
C13 C12 H12A 109.1
C11 C12 H12A 109.1
C13 C12 H12B 109.1
C11 C12 H12B 109.1
H12A C12 H12B 107.8
C8 C13 O2 122.3(3)
C8 C13 C12 127.1(3)
O2 C13 C12 110.6(2)
C11 C14 H14A 109.5
C11 C14 H14B 109.5
H14A C14 H14B 109.5
C11 C14 H14C 109.5
H14A C14 H14C 109.5
H14B C14 H14C 109.5
C11 C15 H15A 109.5
C11 C15 H15B 109.5
H15A C15 H15B 109.5
C11 C15 H15C 109.5
H15A C15 H15C 109.5
H15B C15 H15C 109.5
C13 O2 C1 123.7(2)

loop_
_geom_bond_atom_site_label_1
_geom_bond_atom_site_label_2
_geom_bond_distance
Br1 C3 1.898(4)
C1 O1 1.188(4)
C1 O2 1.382(4)
C1 C2 1.461(5)
C2 C3 1.403(5)
C2 C7 1.416(5)
C3 C4 1.372(6)
C4 C5 1.374(6)
C4 H4 0.9300
C5 C6 1.379(5)
C5 H5 0.9300
C6 C7 1.400(4)
C6 H6 0.9300
C7 C8 1.465(4)
C8 C13 1.341(4)
C8 C9 1.483(5)
C9 O3 1.209(4)
C9 C10 1.505(5)
C10 C11 1.534(5)
C10 H10A 0.9700
C10 H10B 0.9700
C11 C14 1.521(5)
C11 C15 1.528(5)
C11 C12 1.529(4)
C12 C13 1.485(4)
C12 H12A 0.9700
C12 H12B 0.9700
C13 O2 1.362(3)
C14 H14A 0.9600
C14 H14B 0.9600
C14 H14C 0.9600
C15 H15A 0.9600
C15 H15B 0.9600
C15 H15C 0.9600
